data_1555005
loop_
_publ_author_name
'Davies, Stephen G.'
'Fletcher, Ai M.'
'Frost, Aileen B.'
'Roberts, Paul M.'
'Thomson, James E.'

_publ_section_title
;
 Asymmetric Synthesis of Substituted anti-\b-Fluorophenylalanines.
;
_journal_issue 9
_journal_name_full 'Organic letters'
_journal_page_first 2254
_journal_page_last 2257
_journal_paper_doi 10.1021/acs.orglett.5b00880
_journal_volume 17
_journal_year 2015
_chemical_absolute_configuration ad
_chemical_formula_moiety 'C28 H32 N4 O2'
_chemical_formula_sum 'C28 H32 N4 O2'
_chemical_formula_weight 456.59
_space_group_IT_number 154
_space_group_name_Hall 'P 32 2"'
_space_group_name_H-M_alt 'P 32 2 1'
_symmetry_cell_setting trigonal
_symmetry_space_group_name_Hall 'P 32 2"'
_symmetry_space_group_name_H-M 'P 32 2 1'
_atom_sites_solution_hydrogens difmap
_atom_sites_solution_primary direct
_cell_angle_alpha 90
_cell_angle_beta 90
_cell_angle_gamma 120
_cell_formula_units_Z 6
_cell_length_a 11.32263(12)
_cell_length_b 11.32263(12)
_cell_length_c 35.3830(4)
_cell_measurement_reflns_used 0
_cell_measurement_temperature 150
_cell_measurement_theta_max 0
_cell_measurement_theta_min 0
_cell_volume 3928.44(7)
_computing_cell_refinement 'CrysAlis, (Oxford Diffraction, 2002)'
_computing_data_collection 'SuperNova, (Oxford Diffraction, 2010)'
_computing_data_reduction 'CrysAlis, (Oxford Diffraction, 2002)'
_computing_molecular_graphics 'CAMERON (Watkin et al., 1996)'
_computing_publication_material 'CRYSTALS (Betteridge et al., 2003)'
_computing_structure_refinement 'CRYSTALS (Betteridge et al., 2003)'
_computing_structure_solution 'SIR92 (Altomare et al., 1994)'
_diffrn_ambient_temperature 150
_diffrn_measured_fraction_theta_full 0.997
_diffrn_measured_fraction_theta_max 0.997
_diffrn_measurement_device Area
_diffrn_measurement_device_type 'Oxford Diffraction SuperNova'
_diffrn_measurement_method \w/2\q
_diffrn_radiation_monochromator graphite
_diffrn_radiation_type 'Cu K\a'
_diffrn_radiation_wavelength 1.54184
_diffrn_reflns_av_R_equivalents 0.022
_diffrn_reflns_limit_h_max 14
_diffrn_reflns_limit_h_min -14
_diffrn_reflns_limit_k_max 13
_diffrn_reflns_limit_k_min -13
_diffrn_reflns_limit_l_max 44
_diffrn_reflns_limit_l_min -44
_diffrn_reflns_number 29451
_diffrn_reflns_theta_full 76.263
_diffrn_reflns_theta_max 76.263
_diffrn_reflns_theta_min 4.509
_diffrn_standards_number 0
_exptl_absorpt_coefficient_mu 0.586
_exptl_absorpt_correction_T_max 0.9051
_exptl_absorpt_correction_T_min 0.8999
_exptl_absorpt_correction_type none
_exptl_crystal_colour colourless
_exptl_crystal_density_diffrn 1.158
_exptl_crystal_density_method 'not measured'
_exptl_crystal_description block
_exptl_crystal_F_000 1464
_exptl_crystal_size_max 0.200
_exptl_crystal_size_mid 0.180
_exptl_crystal_size_min 0.170
_refine_diff_density_max 0.55
_refine_diff_density_min -0.40
_refine_ls_abs_structure_details 'Flack (1983), 5391 Friedel-pairs'
_refine_ls_abs_structure_Flack -0.1(2)
_refine_ls_extinction_method None
_refine_ls_goodness_of_fit_ref 0.9984
_refine_ls_hydrogen_treatment constr
_refine_ls_matrix_type full
_refine_ls_number_parameters 308
_refine_ls_number_reflns 9252
_refine_ls_number_restraints 0
_refine_ls_R_factor_all 0.0529
_refine_ls_R_factor_gt 0.0514
_refine_ls_shift/su_max 0.0005042
_refine_ls_shift/su_mean 0.0000375
_refine_ls_structure_factor_coef Fsqd
_refine_ls_weighting_details
;
 Method= Modified Sheldrick 
 w=1/[\s^2^(F^2^) + ( 0.08P)^2^ + 1.37P] 
 ,where P=(max(Fo^2^,0) + 2Fc^2^)/3 
;
_refine_ls_weighting_scheme calc
_refine_ls_wR_factor_all 0.1369
_refine_ls_wR_factor_gt 0.1355
_refine_ls_wR_factor_ref 0.1369
_reflns_limit_h_max 7
_reflns_limit_h_min -14
_reflns_limit_k_max 14
_reflns_limit_k_min 0
_reflns_limit_l_max 44
_reflns_limit_l_min -44
_reflns_number_gt 8894
_reflns_number_total 10847
_reflns_threshold_expression I>2.0\s(I)
_oxford_diffrn_Wilson_B_factor 3.43
_oxford_diffrn_Wilson_scale 0.06
_oxford_refine_ls_r_factor_ref 0.0529
_oxford_refine_ls_scale 5.95(11)
_oxford_reflns_number_all 9252
_oxford_reflns_threshold_expression_ref I>-3.0\s(I)
_cod_data_source_file ol5b00880_si_002.cif
_cod_data_source_block 10
_cod_depositor_comments
;
The following automatic conversions were performed:

data item '_atom_sites_solution_primary' value 'Direct' was changed
to 'direct' in accordance with the
/home/saulius/struct/COD-crude-data/automatic-downloads/DataCite-retrospective/ACS/depositions/lib/dictionaries/cif_core.dic
dictionary named 'cif_core.dic' version 2.4.2 last updated on
2011-04-26.

data item '_symmetry_cell_setting' value 'Trigonal' was changed to
'trigonal' in accordance with the
/home/saulius/struct/COD-crude-data/automatic-downloads/DataCite-retrospective/ACS/depositions/lib/dictionaries/cif_core.dic
dictionary named 'cif_core.dic' version 2.4.2 last updated on
2011-04-26.

Automatic conversion script
Id: cif_fix_values 6909 2019-04-08 15:41:33Z antanas 
;
_cod_original_cell_volume 3928.43(7)
_cod_database_code 1555005

loop_
_symmetry_equiv_pos_as_xyz
x,y,z
-y,x-y,z+2/3
-x+y,-x,z+1/3
y,x,-z
x-y,-y,-z+1/3
-x,-x+y,-z+2/3

loop_
_atom_site_label
_atom_site_type_symbol
_atom_site_fract_x
_atom_site_fract_y
_atom_site_fract_z
_atom_site_U_iso_or_equiv
_atom_site_occupancy
_atom_site_adp_type
_atom_site_refinement_flags_posn
O1 O 0.56350(12) 0.39905(12) 0.54062(3) 0.0401 1.0000 Uani .
C2 C 0.64228(14) 0.37352(14) 0.52502(4) 0.0310 1.0000 Uani .
O3 O 0.71583(11) 0.32655(12) 0.54187(3) 0.0394 1.0000 Uani .
C4 C 0.70485(19) 0.2985(2) 0.58316(4) 0.0495 1.0000 Uani .
C5 C 0.5599(2) 0.1910(2) 0.59294(5) 0.0549 1.0000 Uani .
C6 C 0.8005(3) 0.2416(3) 0.58781(7) 0.0870 1.0000 Uani .
C7 C 0.7526(3) 0.4298(2) 0.60464(5) 0.0802 1.0000 Uani .
C8 C 0.67073(14) 0.39222(14) 0.48226(3) 0.0284 1.0000 Uani .
N9 N 0.55956(12) 0.29485(12) 0.45851(3) 0.0298 1.0000 Uani .
C10 C 0.55172(16) 0.16197(15) 0.45258(4) 0.0351 1.0000 Uani .
C11 C 0.67519(16) 0.18110(15) 0.43050(4) 0.0368 1.0000 Uani .
C12 C 0.6782(2) 0.20054(19) 0.39154(5) 0.0485 1.0000 Uani .
C13 C 0.7910(3) 0.2208(2) 0.37047(6) 0.0650 1.0000 Uani .
C14 C 0.8998(2) 0.2220(2) 0.38770(7) 0.0707 1.0000 Uani .
C15 C 0.8983(2) 0.2031(2) 0.42589(7) 0.0676 1.0000 Uani .
C16 C 0.7864(2) 0.18260(19) 0.44722(5) 0.0500 1.0000 Uani .
C17 C 0.5182(2) 0.07285(19) 0.48734(5) 0.0558 1.0000 Uani .
C18 C 0.42493(15) 0.28134(17) 0.46502(4) 0.0374 1.0000 Uani .
C19 C 0.33827(15) 0.23106(16) 0.42970(4) 0.0364 1.0000 Uani .
C20 C 0.38760(19) 0.2999(2) 0.39557(4) 0.0479 1.0000 Uani .
C21 C 0.3089(2) 0.2561(3) 0.36346(5) 0.0647 1.0000 Uani .
C22 C 0.1813(3) 0.1434(3) 0.36438(7) 0.0772 1.0000 Uani .
C23 C 0.1302(2) 0.0740(2) 0.39761(8) 0.0735 1.0000 Uani .
C24 C 0.20917(18) 0.11800(19) 0.43063(6) 0.0516 1.0000 Uani .
C25 C 0.70796(15) 0.53842(14) 0.47259(4) 0.0325 1.0000 Uani .
N26 N 0.81752(18) 0.62592(15) 0.50028(4) 0.0570 1.0000 Uani .
N27 N 0.90570(16) 0.73226(16) 0.49069(4) 0.0535 1.0000 Uani .
N28 N 0.9925(3) 0.8329(3) 0.48455(9) 0.1887 1.0000 Uani .
C29 C 0.74973(15) 0.58305(14) 0.43224(4) 0.0316 1.0000 Uani .
C30 C 0.71409(18) 0.67230(18) 0.41646(4) 0.0436 1.0000 Uani .
C31 C 0.7548(2) 0.7223(2) 0.38011(5) 0.0520 1.0000 Uani .
C32 C 0.83145(19) 0.68276(18) 0.35938(4) 0.0478 1.0000 Uani .
C33 C 0.8676(2) 0.59414(19) 0.37483(5) 0.0527 1.0000 Uani .
C34 C 0.82744(18) 0.54369(17) 0.41119(4) 0.0433 1.0000 Uani .
H53 H 0.5580 0.1650 0.6194 0.0819 1.0000 Uiso R
H51 H 0.4951 0.2241 0.5905 0.0841 1.0000 Uiso R
H52 H 0.5333 0.1084 0.5762 0.0842 1.0000 Uiso R
H61 H 0.8026 0.2154 0.6138 0.1265 1.0000 Uiso R
H63 H 0.8915 0.3191 0.5815 0.1254 1.0000 Uiso R
H62 H 0.7675 0.1638 0.5694 0.1265 1.0000 Uiso R
H72 H 0.7719 0.4210 0.6313 0.1076 1.0000 Uiso R
H71 H 0.8389 0.4956 0.5945 0.1076 1.0000 Uiso R
H73 H 0.6876 0.4657 0.6021 0.1076 1.0000 Uiso R
H81 H 0.7448 0.3783 0.4771 0.0325 1.0000 Uiso R
H101 H 0.4702 0.1094 0.4353 0.0406 1.0000 Uiso R
H121 H 0.6018 0.1983 0.3792 0.0551 1.0000 Uiso R
H131 H 0.7895 0.2310 0.3451 0.0758 1.0000 Uiso R
H141 H 0.9743 0.2343 0.3742 0.0869 1.0000 Uiso R
H151 H 0.9743 0.2100 0.4389 0.0754 1.0000 Uiso R
H161 H 0.7882 0.1739 0.4729 0.0591 1.0000 Uiso R
H173 H 0.5044 -0.0183 0.4784 0.0787 1.0000 Uiso R
H171 H 0.5979 0.1129 0.5052 0.0806 1.0000 Uiso R
H172 H 0.4328 0.0600 0.4999 0.0775 1.0000 Uiso R
H181 H 0.3732 0.2133 0.4887 0.0449 1.0000 Uiso R
H182 H 0.4300 0.3704 0.4716 0.0451 1.0000 Uiso R
H201 H 0.4790 0.3762 0.3974 0.0593 1.0000 Uiso R
H211 H 0.3444 0.3049 0.3396 0.0739 1.0000 Uiso R
H221 H 0.1349 0.1176 0.3418 0.0982 1.0000 Uiso R
H231 H 0.0409 -0.0075 0.4005 0.0865 1.0000 Uiso R
H241 H 0.1755 0.0713 0.4523 0.0620 1.0000 Uiso R
H251 H 0.6316 0.5564 0.4782 0.0348 1.0000 Uiso R
H301 H 0.6647 0.6995 0.4299 0.0512 1.0000 Uiso R
H311 H 0.7322 0.7874 0.3701 0.0635 1.0000 Uiso R
H321 H 0.8578 0.7137 0.3346 0.0575 1.0000 Uiso R
H331 H 0.9229 0.5645 0.3615 0.0594 1.0000 Uiso R
H341 H 0.8496 0.4836 0.4220 0.0547 1.0000 Uiso R

loop_
_atom_site_aniso_label
_atom_site_aniso_U_11
_atom_site_aniso_U_22
_atom_site_aniso_U_33
_atom_site_aniso_U_23
_atom_site_aniso_U_13
_atom_site_aniso_U_12
O1 0.0522(7) 0.0492(6) 0.0296(5) 0.0023(4) 0.0046(5) 0.0334(6)
C2 0.0330(7) 0.0288(7) 0.0296(6) 0.0026(5) 0.0008(5) 0.0141(6)
O3 0.0387(6) 0.0497(6) 0.0341(5) 0.0143(5) 0.0051(4) 0.0254(5)
C4 0.0504(10) 0.0636(11) 0.0355(8) 0.0222(7) 0.0054(7) 0.0291(9)
C5 0.0609(12) 0.0626(11) 0.0435(8) 0.0219(8) 0.0172(8) 0.0327(10)
C6 0.0731(15) 0.137(2) 0.0721(13) 0.0613(16) 0.0184(12) 0.0682(17)
C7 0.1033(19) 0.0692(14) 0.0364(9) 0.0044(9) -0.0200(11) 0.0194(13)
C8 0.0314(7) 0.0299(7) 0.0246(6) 0.0009(5) 0.0009(5) 0.0158(6)
N9 0.0299(6) 0.0300(6) 0.0309(5) -0.0016(5) 0.0014(5) 0.0160(5)
C10 0.0368(8) 0.0297(7) 0.0380(7) -0.0028(6) 0.0022(6) 0.0160(6)
C11 0.0444(8) 0.0335(8) 0.0385(7) -0.0025(6) 0.0013(6) 0.0239(7)
C12 0.0644(11) 0.0516(10) 0.0404(8) -0.0022(7) 0.0059(8) 0.0372(9)
C13 0.0945(17) 0.0623(12) 0.0496(10) 0.0033(9) 0.0261(10) 0.0478(13)
C14 0.0694(14) 0.0707(14) 0.0834(15) -0.0017(11) 0.0300(12) 0.0434(12)
C15 0.0543(12) 0.0756(14) 0.0905(15) -0.0122(12) 0.0002(11) 0.0457(11)
C16 0.0534(10) 0.0566(10) 0.0527(9) -0.0023(8) -0.0013(8) 0.0370(9)
C17 0.0703(13) 0.0416(9) 0.0588(10) 0.0070(8) 0.0104(9) 0.0304(9)
C18 0.0338(8) 0.0459(9) 0.0352(7) -0.0016(6) 0.0028(6) 0.0219(7)
C19 0.0356(8) 0.0382(8) 0.0416(8) -0.0090(6) -0.0038(6) 0.0232(7)
C20 0.0493(10) 0.0573(11) 0.0406(8) -0.0054(7) -0.0052(7) 0.0294(9)
C21 0.0733(14) 0.1047(18) 0.0427(9) -0.0164(10) -0.0155(9) 0.0644(14)
C22 0.0691(14) 0.120(2) 0.0739(14) -0.0555(15) -0.0350(12) 0.0712(16)
C23 0.0374(10) 0.0658(13) 0.120(2) -0.0448(14) -0.0259(12) 0.0279(10)
C24 0.0352(9) 0.0432(9) 0.0784(12) -0.0058(9) 0.0004(8) 0.0210(8)
C25 0.0390(8) 0.0288(7) 0.0266(6) -0.0011(5) 0.0030(5) 0.0145(6)
N26 0.0708(10) 0.0364(8) 0.0323(6) 0.0021(6) -0.0079(7) 0.0032(8)
N27 0.0450(8) 0.0453(9) 0.0518(8) 0.0142(7) -0.0115(7) 0.0088(8)
N28 0.126(2) 0.121(2) 0.136(2) 0.0788(19) -0.0820(19) -0.0754(19)
C29 0.0322(7) 0.0301(7) 0.0270(6) 0.0007(5) 0.0012(5) 0.0114(6)
C30 0.0474(9) 0.0493(9) 0.0374(8) 0.0111(7) 0.0087(7) 0.0267(8)
C31 0.0566(11) 0.0622(11) 0.0388(8) 0.0197(8) 0.0070(8) 0.0309(9)
C32 0.0498(10) 0.0508(9) 0.0260(7) 0.0067(6) 0.0047(7) 0.0126(8)
C33 0.0610(11) 0.0556(10) 0.0385(8) 0.0044(7) 0.0206(8) 0.0269(9)
C34 0.0463(9) 0.0454(9) 0.0400(8) 0.0090(7) 0.0133(7) 0.0242(8)

loop_
_atom_type_symbol
_atom_type_scat_dispersion_real
_atom_type_scat_dispersion_imag
_atom_type_scat_Cromer_Mann_a1
_atom_type_scat_Cromer_Mann_b1
_atom_type_scat_Cromer_Mann_a2
_atom_type_scat_Cromer_Mann_b2
_atom_type_scat_Cromer_Mann_a3
_atom_type_scat_Cromer_Mann_b3
_atom_type_scat_Cromer_Mann_a4
_atom_type_scat_Cromer_Mann_b4
_atom_type_scat_Cromer_Mann_c
_atom_type_scat_source
C 0.0181 0.0091 2.3100 20.8439 1.0200 10.2075 1.5886 0.5687 0.8650 51.6512 0.2156 'International Tables Vol C 4.2.6.8 and 6.1.1.4'
H 0.0000 0.0000 0.4930 10.5109 0.3229 26.1257 0.1402 3.1424 0.0408 57.7998 0.0030 'International Tables Vol C 4.2.6.8 and 6.1.1.4'
N 0.0311 0.0180 12.2126 0.0057 3.1322 9.8933 2.0125 28.9975 1.1663 0.5826 -11.5290 'International Tables Vol C 4.2.6.8 and 6.1.1.4'
O 0.0492 0.0322 3.0485 13.2771 2.2868 5.7011 1.5463 0.3239 0.8670 32.9089 0.2508 'International Tables Vol C 4.2.6.8 and 6.1.1.4'

loop_
_geom_angle_atom_site_label_1
_geom_angle_atom_site_label_2
_geom_angle_atom_site_label_3
_geom_angle
_geom_angle_publ_flag
O1 C2 O3 125.32(12) yes
O1 C2 C8 123.26(12) yes
O3 C2 C8 111.42(11) yes
C2 O3 C4 121.52(11) yes
O3 C4 C5 109.71(14) yes
O3 C4 C6 101.28(14) yes
C5 C4 C6 110.46(17) yes
O3 C4 C7 109.51(14) yes
C5 C4 C7 112.78(17) yes
C6 C4 C7 112.5(2) yes
C4 C5 H53 108.2 no
C4 C5 H51 112.9 no
H53 C5 H51 106.9 no
C4 C5 H52 107.9 no
H53 C5 H52 109.3 no
H51 C5 H52 111.5 no
C4 C6 H61 111.3 no
C4 C6 H63 104.2 no
H61 C6 H63 108.2 no
C4 C6 H62 105.6 no
H61 C6 H62 113.7 no
H63 C6 H62 113.3 no
C4 C7 H72 111.8 no
C4 C7 H71 107.6 no
H72 C7 H71 104.4 no
C4 C7 H73 112.2 no
H72 C7 H73 111.7 no
H71 C7 H73 108.8 no
C2 C8 N9 114.90(11) yes
C2 C8 C25 107.12(11) yes
N9 C8 C25 110.91(11) yes
C2 C8 H81 108.0 no
N9 C8 H81 105.4 no
C25 C8 H81 110.5 no
C8 N9 C10 116.25(11) yes
C8 N9 C18 116.53(11) yes
C10 N9 C18 112.62(12) yes
N9 C10 C11 110.20(12) yes
N9 C10 C17 115.52(12) yes
C11 C10 C17 114.76(14) yes
N9 C10 H101 104.9 no
C11 C10 H101 105.9 no
C17 C10 H101 104.4 no
C10 C11 C12 118.63(14) yes
C10 C11 C16 123.27(14) yes
C12 C11 C16 118.09(15) yes
C11 C12 C13 120.16(18) yes
C11 C12 H121 119.7 no
C13 C12 H121 120.1 no
C12 C13 C14 120.63(18) yes
C12 C13 H131 118.4 no
C14 C13 H131 120.9 no
C13 C14 C15 119.86(18) yes
C13 C14 H141 121.7 no
C15 C14 H141 118.5 no
C14 C15 C16 120.09(19) yes
C14 C15 H151 122.0 no
C16 C15 H151 117.8 no
C15 C16 C11 121.17(18) yes
C15 C16 H161 119.2 no
C11 C16 H161 119.5 no
C10 C17 H173 106.5 no
C10 C17 H171 110.0 no
H173 C17 H171 107.6 no
C10 C17 H172 111.0 no
H173 C17 H172 110.0 no
H171 C17 H172 111.6 no
N9 C18 C19 110.65(12) yes
N9 C18 H181 110.9 no
C19 C18 H181 110.5 no
N9 C18 H182 113.2 no
C19 C18 H182 105.7 no
H181 C18 H182 105.7 no
C18 C19 C20 120.13(14) yes
C18 C19 C24 121.06(15) yes
C20 C19 C24 118.80(16) yes
C19 C20 C21 120.54(19) yes
C19 C20 H201 113.3 no
C21 C20 H201 126.2 no
C20 C21 C22 120.6(2) yes
C20 C21 H211 120.0 no
C22 C21 H211 119.4 no
C21 C22 C23 120.04(19) yes
C21 C22 H221 116.4 no
C23 C22 H221 123.6 no
C22 C23 C24 120.0(2) yes
C22 C23 H231 124.8 no
C24 C23 H231 115.2 no
C23 C24 C19 120.1(2) yes
C23 C24 H241 119.5 no
C19 C24 H241 120.4 no
C8 C25 N26 104.97(12) yes
C8 C25 C29 116.41(11) yes
N26 C25 C29 112.29(12) yes
C8 C25 H251 112.1 no
N26 C25 H251 104.4 no
C29 C25 H251 106.2 no
C25 N26 N27 119.36(13) yes
N26 N27 N28 174.3(2) yes
C25 C29 C30 118.06(13) yes
C25 C29 C34 122.94(13) yes
C30 C29 C34 118.92(13) yes
C29 C30 C31 120.96(16) yes
C29 C30 H301 119.8 no
C31 C30 H301 119.3 no
C30 C31 C32 119.87(17) yes
C30 C31 H311 119.6 no
C32 C31 H311 120.5 no
C31 C32 C33 119.64(14) yes
C31 C32 H321 121.0 no
C33 C32 H321 119.4 no
C32 C33 C34 120.90(17) yes
C32 C33 H331 122.6 no
C34 C33 H331 116.5 no
C33 C34 C29 119.72(16) yes
C33 C34 H341 122.4 no
C29 C34 H341 117.9 no

loop_
_geom_bond_atom_site_label_1
_geom_bond_atom_site_label_2
_geom_bond_distance
_geom_bond_publ_flag
O1 C2 1.2009(17) yes
C2 O3 1.3322(17) yes
C2 C8 1.5393(17) yes
O3 C4 1.4870(17) yes
C4 C5 1.516(3) yes
C4 C6 1.521(3) yes
C4 C7 1.509(3) yes
C5 H53 0.979 no
C5 H51 0.980 no
C5 H52 1.017 no
C6 H61 0.970 no
C6 H63 0.989 no
C6 H62 1.006 no
C7 H72 0.986 no
C7 H71 0.955 no
C7 H73 1.008 no
C8 N9 1.4554(17) yes
C8 C25 1.5287(19) yes
C8 H81 0.945 no
N9 C10 1.4772(18) yes
N9 C18 1.4721(19) yes
C10 C11 1.520(2) yes
C10 C17 1.514(2) yes
C10 H101 1.016 no
C11 C12 1.394(2) yes
C11 C16 1.383(2) yes
C12 C13 1.395(3) yes
C12 H121 0.958 no
C13 C14 1.369(3) yes
C13 H131 0.905 no
C14 C15 1.367(3) yes
C14 H141 0.917 no
C15 C16 1.391(3) yes
C15 H151 0.943 no
C16 H161 0.914 no
C17 H173 1.014 no
C17 H171 1.006 no
C17 H172 1.007 no
C18 C19 1.513(2) yes
C18 H181 1.090 no
C18 H182 1.008 no
C19 C20 1.394(2) yes
C19 C24 1.380(2) yes
C20 C21 1.374(2) yes
C20 H201 0.963 no
C21 C22 1.369(4) yes
C21 H211 0.979 no
C22 C23 1.371(4) yes
C22 H221 0.920 no
C23 C24 1.402(3) yes
C23 H231 0.975 no
C24 H241 0.900 no
C25 N26 1.5004(19) yes
C25 C29 1.5095(17) yes
C25 H251 1.002 no
N26 N27 1.166(2) yes
N27 N28 1.092(3) yes
C29 C30 1.380(2) yes
C29 C34 1.385(2) yes
C30 C31 1.388(2) yes
C30 H301 0.899 no
C31 C32 1.371(3) yes
C31 H311 0.961 no
C32 C33 1.373(3) yes
C32 H321 0.935 no
C33 C34 1.389(2) yes
C33 H331 0.969 no
C34 H341 0.917 no

loop_
_geom_hbond_atom_site_label_D
_geom_hbond_atom_site_label_H
_geom_hbond_atom_site_label_A
_geom_hbond_site_symmetry_A
_geom_hbond_angle_DHA
_geom_hbond_distance_DH
_geom_hbond_distance_HA
_geom_hbond_distance_DA
_geom_hbond_publ_flag
C17 H171 O3 . 134.13(5) 1.006 2.467 3.248(3) yes
C18 H182 O1 4_556 154.18(4) 1.008 2.421 3.357(3) yes
